data_7043650
loop_
_publ_author_name
'Xie, Zhu-Lin'
'Durgaprasad, Gummadi'
'Ali, Azim K.'
'Rose, Michael J.'

_publ_section_title
;
 Substitution reactions of iron(ii) carbamoyl-thioether complexes related
 to mono-iron hydrogenase
;
_journal_name_full 'Dalton Trans.'
_journal_paper_doi 10.1039/C7DT01696D
_journal_year 2017
_chemical_formula_moiety 'C15 H11 Br Fe N2 O3 S'
_chemical_formula_sum 'C15 H11 Br Fe N2 O3 S'
_chemical_formula_weight 435.08
_chemical_name_systematic
;
 ?
;
_space_group_crystal_system monoclinic
_space_group_IT_number 14
_space_group_name_Hall '-P 2yn'
_space_group_name_H-M_alt 'P 1 21/n 1'
_symmetry_space_group_name_Hall '-P 2yn'
_symmetry_space_group_name_H-M 'P 1 21/n 1'
_atom_sites_solution_hydrogens geom
_audit_creation_method SHELXL-2013
_audit_update_record
;
2017-06-08 deposited with the CCDC.
2017-06-22 downloaded from the CCDC.
;
_cell_angle_alpha 90
_cell_angle_beta 102.420(13)
_cell_angle_gamma 90
_cell_formula_units_Z 4
_cell_length_a 9.7866(12)
_cell_length_b 16.118(3)
_cell_length_c 10.6175(17)
_cell_measurement_reflns_used 5748
_cell_measurement_temperature 153(2)
_cell_measurement_theta_max 73.7800
_cell_measurement_theta_min 5.0340
_cell_volume 1635.6(5)
_computing_cell_refinement 'CrysAlisPro V 1.171.37.31, Agilent Technologies'
_computing_data_collection 'CrysAlisPro V 1.171.37.31, Agilent Technologies'
_computing_data_reduction 'CrysAlisPro V 1.171.37.31, Agilent Technologies'
_computing_molecular_graphics 'XP SHELXTL/PC, Siemens Analytical'
_computing_publication_material 'XP SHELXTL/PC, Siemens Analytical'
_computing_structure_refinement 'SHELXL-2013 (Sheldrick, 2013)'
_computing_structure_solution
;

SUPERFLIP.  Palatinus, L. and Chapuis, G., J. Appl. Cryst. 40, 786-790.
;
_diffrn_ambient_temperature 153(2)
_diffrn_measured_fraction_theta_full 0.993
_diffrn_measured_fraction_theta_max 0.957
_diffrn_measurement_device_type 'Agilent SuperNova Dual with AtlasS2 detector'
_diffrn_measurement_method \w-scans
_diffrn_radiation_type CuK\a
_diffrn_radiation_wavelength 1.54184
_diffrn_reflns_av_R_equivalents 0.0675
_diffrn_reflns_av_unetI/netI 0.1105
_diffrn_reflns_Laue_measured_fraction_full 0.993
_diffrn_reflns_Laue_measured_fraction_max 0.957
_diffrn_reflns_limit_h_max 12
_diffrn_reflns_limit_h_min -11
_diffrn_reflns_limit_k_max 19
_diffrn_reflns_limit_k_min -18
_diffrn_reflns_limit_l_max 10
_diffrn_reflns_limit_l_min -12
_diffrn_reflns_number 5602
_diffrn_reflns_point_group_measured_fraction_full 0.993
_diffrn_reflns_point_group_measured_fraction_max 0.957
_diffrn_reflns_theta_full 67.684
_diffrn_reflns_theta_max 74.141
_diffrn_reflns_theta_min 5.072
_diffrn_source 'microfocus sealed tube'
_exptl_absorpt_coefficient_mu 11.588
_exptl_absorpt_correction_T_max 1.00000
_exptl_absorpt_correction_T_min 0.11798
_exptl_absorpt_correction_type multi-scan
_exptl_absorpt_process_details
;
CrysAlisPro, Agilent Technologies,
Version 1.171.37.31 (release 14-01-2014 CrysAlis171 .NET)
(compiled Jan 14 2014,18:38:05)
Empirical absorption correction using spherical harmonics,
 implemented in SCALE3 ABSPACK scaling algorithm.
;
_exptl_crystal_colour yellow
_exptl_crystal_density_diffrn 1.767
_exptl_crystal_description Block
_exptl_crystal_F_000 864
_exptl_crystal_size_max 0.100
_exptl_crystal_size_mid 0.050
_exptl_crystal_size_min 0.040
_refine_diff_density_max 1.268
_refine_diff_density_min -0.673
_refine_diff_density_rms 0.175
_refine_ls_extinction_method none
_refine_ls_goodness_of_fit_ref 1.014
_refine_ls_hydrogen_treatment constr
_refine_ls_matrix_type full
_refine_ls_number_parameters 209
_refine_ls_number_reflns 3186
_refine_ls_number_restraints 138
_refine_ls_restrained_S_all 1.006
_refine_ls_R_factor_all 0.1093
_refine_ls_R_factor_gt 0.0690
_refine_ls_shift/su_max 0.000
_refine_ls_shift/su_mean 0.000
_refine_ls_structure_factor_coef Fsqd
_refine_ls_weighting_details 'w=1/[\s^2^(Fo^2^)+(0.0784P)^2^] where P=(Fo^2^+2Fc^2^)/3'
_refine_ls_weighting_scheme calc
_refine_ls_wR_factor_gt 0.1577
_refine_ls_wR_factor_ref 0.1863
_reflns_Friedel_coverage 0.000
_reflns_number_gt 2122
_reflns_number_total 3186
_reflns_threshold_expression 'I > 2\s(I)'
_cod_data_source_file c7dt01696d2.cif
_cod_data_source_block 1
_cod_original_cell_volume 1635.6(4)
_cod_database_code 7043650
_shelx_space_group_comment
;
The symmetry employed for this shelxl refinement is uniquely defined
by the following loop, which should always be used as a source of
symmetry information in preference to the above space-group names.
They are only intended as comments.
;
_shelx_estimated_absorpt_t_min 0.390
_shelx_estimated_absorpt_t_max 0.654
_shelxl_version_number 2013-4

loop_
_space_group_symop_operation_xyz
'x, y, z'
'-x+1/2, y+1/2, -z+1/2'
'-x, -y, -z'
'x-1/2, -y-1/2, z-1/2'

loop_
_atom_site_label
_atom_site_type_symbol
_atom_site_fract_x
_atom_site_fract_y
_atom_site_fract_z
_atom_site_U_iso_or_equiv
_atom_site_adp_type
_atom_site_occupancy
_atom_site_site_symmetry_order
_atom_site_calc_flag
_atom_site_refinement_flags_posn
_atom_site_refinement_flags_adp
C1 C 0.9862(8) 0.0893(5) 0.2577(7) 0.0292(17) Uani 1 1 d . U
C2 C 0.8486(10) 0.1113(6) 0.2619(9) 0.041(2) Uani 1 1 d . U
H2 H 0.7723 0.0977 0.1933 0.049 Uiso 1 1 calc R U
C3 C 0.8288(11) 0.1530(7) 0.3686(9) 0.046(2) Uani 1 1 d . U
H3 H 0.7379 0.1718 0.3726 0.055 Uiso 1 1 calc R U
C4 C 0.9396(10) 0.1680(6) 0.4704(8) 0.041(2) Uani 1 1 d . U
H4 H 0.9245 0.1965 0.5445 0.049 Uiso 1 1 calc R U
C5 C 1.0707(10) 0.1420(5) 0.4649(8) 0.0321(18) Uani 1 1 d . U
C6 C 1.1858(10) 0.1419(5) 0.5825(7) 0.035(2) Uani 1 1 d . U
C7 C 1.1473(12) 0.1202(6) 0.7000(8) 0.043(2) Uani 1 1 d . U
H7 H 1.0522 0.1081 0.6995 0.052 Uiso 1 1 calc R U
C8 C 1.2454(13) 0.1161(7) 0.8148(9) 0.055(3) Uani 1 1 d . U
H8 H 1.2164 0.1038 0.8926 0.066 Uiso 1 1 calc R U
C9 C 1.3847(13) 0.1297(7) 0.8174(8) 0.051(3) Uani 1 1 d . U
H9 H 1.4520 0.1252 0.8962 0.061 Uiso 1 1 calc R U
C10 C 1.4268(11) 0.1502(6) 0.7045(8) 0.045(2) Uani 1 1 d . U
H10 H 1.5228 0.1603 0.7059 0.054 Uiso 1 1 calc R U
C11 C 1.3280(10) 0.1558(6) 0.5897(7) 0.038(2) Uani 1 1 d . U
C12 C 1.3309(11) 0.2901(6) 0.4301(8) 0.042(2) Uani 1 1 d . U
H12A H 1.3630 0.3158 0.3579 0.063 Uiso 1 1 calc R U
H12B H 1.3671 0.3216 0.5091 0.063 Uiso 1 1 calc R U
H12C H 1.2284 0.2901 0.4120 0.063 Uiso 1 1 calc R U
C13 C 1.1571(7) 0.0324(5) 0.1547(7) 0.0237(16) Uani 1 1 d . U
C14 C 1.3172(8) 0.0019(7) 0.3908(7) 0.0329(19) Uani 1 1 d . U
C15 C 1.4232(9) 0.0791(6) 0.2183(8) 0.036(2) Uani 1 1 d . U
N1 N 1.0972(7) 0.1093(4) 0.3525(6) 0.0269(14) Uani 1 1 d . U
N2 N 1.0199(7) 0.0456(4) 0.1588(6) 0.0275(14) Uani 1 1 d . U
H2A H 0.9531 0.0257 0.0972 0.033 Uiso 1 1 calc R U
S1 S 1.3944(2) 0.18411(14) 0.45069(17) 0.0321(5) Uani 1 1 d . U
O1 O 1.1875(6) -0.0094(4) 0.0687(5) 0.0326(13) Uani 1 1 d . U
O2 O 1.3419(8) -0.0523(5) 0.4484(7) 0.0510(18) Uani 1 1 d . U
O3 O 1.5105(7) 0.0705(5) 0.1670(6) 0.0478(17) Uani 1 1 d . U
Br1 Br 1.21404(10) 0.20907(6) 0.13940(8) 0.0351(3) Uani 1 1 d . U
Fe1 Fe 1.27626(12) 0.09397(8) 0.29280(10) 0.0243(3) Uani 1 1 d . U

loop_
_atom_site_aniso_label
_atom_site_aniso_U_11
_atom_site_aniso_U_22
_atom_site_aniso_U_33
_atom_site_aniso_U_23
_atom_site_aniso_U_13
_atom_site_aniso_U_12
C1 0.028(4) 0.032(4) 0.028(3) 0.000(3) 0.006(3) -0.003(3)
C2 0.033(4) 0.044(5) 0.047(4) 0.009(4) 0.011(4) -0.008(4)
C3 0.043(5) 0.043(5) 0.057(5) 0.007(4) 0.026(4) 0.006(4)
C4 0.053(5) 0.038(5) 0.039(4) -0.007(4) 0.024(4) 0.010(4)
C5 0.044(4) 0.024(4) 0.031(4) 0.001(3) 0.013(3) -0.002(4)
C6 0.052(5) 0.028(4) 0.026(4) -0.004(3) 0.008(3) -0.003(4)
C7 0.064(6) 0.036(5) 0.032(4) -0.004(4) 0.016(4) -0.009(4)
C8 0.084(7) 0.049(6) 0.033(4) -0.002(4) 0.016(4) -0.024(5)
C9 0.080(6) 0.041(5) 0.026(4) -0.002(4) -0.001(4) -0.017(5)
C10 0.059(5) 0.037(5) 0.033(4) -0.006(4) -0.002(4) -0.012(4)
C11 0.059(5) 0.028(4) 0.022(3) 0.001(3) 0.000(3) -0.002(4)
C12 0.060(6) 0.032(5) 0.031(4) -0.005(4) 0.002(4) -0.007(5)
C13 0.023(3) 0.021(4) 0.027(3) 0.007(3) 0.005(3) -0.004(3)
C14 0.024(4) 0.049(5) 0.024(3) -0.012(4) 0.001(3) 0.005(4)
C15 0.033(4) 0.039(5) 0.034(4) -0.002(4) -0.003(3) -0.006(4)
N1 0.030(3) 0.027(3) 0.025(3) 0.001(3) 0.008(2) -0.003(3)
N2 0.027(3) 0.026(3) 0.029(3) -0.004(3) 0.005(2) -0.006(3)
S1 0.0361(10) 0.0329(11) 0.0236(8) -0.0001(8) -0.0019(7) -0.0064(9)
O1 0.031(3) 0.039(3) 0.027(3) -0.008(3) 0.003(2) -0.005(3)
O2 0.052(4) 0.046(4) 0.056(4) 0.007(4) 0.013(3) 0.002(4)
O3 0.034(3) 0.063(5) 0.046(4) -0.001(3) 0.010(3) 0.001(3)
Br1 0.0395(5) 0.0352(5) 0.0286(4) 0.0045(4) 0.0027(3) -0.0025(4)
Fe1 0.0248(6) 0.0257(6) 0.0209(5) 0.0001(5) 0.0017(4) -0.0019(5)

loop_
_atom_type_symbol
_atom_type_description
_atom_type_scat_dispersion_real
_atom_type_scat_dispersion_imag
_atom_type_scat_source
C C 0.0181 0.0091 'International Tables Vol C Tables 4.2.6.8 and 6.1.1.4'
H H 0.0000 0.0000 'International Tables Vol C Tables 4.2.6.8 and 6.1.1.4'
N N 0.0311 0.0180 'International Tables Vol C Tables 4.2.6.8 and 6.1.1.4'
S S 0.3331 0.5567 'International Tables Vol C Tables 4.2.6.8 and 6.1.1.4'
O O 0.0492 0.0322 'International Tables Vol C Tables 4.2.6.8 and 6.1.1.4'
Br Br -0.6763 1.2805 'International Tables Vol C Tables 4.2.6.8 and 6.1.1.4'
Fe Fe -1.1336 3.1974 'International Tables Vol C Tables 4.2.6.8 and 6.1.1.4'

loop_
_geom_angle_atom_site_label_1
_geom_angle_atom_site_label_2
_geom_angle_atom_site_label_3
_geom_angle
N1 C1 N2 114.1(7)
N1 C1 C2 122.7(8)
N2 C1 C2 123.3(7)
C3 C2 C1 117.3(9)
C3 C2 H2 121.3
C1 C2 H2 121.3
C2 C3 C4 120.6(9)
C2 C3 H3 119.7
C4 C3 H3 119.7
C5 C4 C3 120.1(8)
C5 C4 H4 120.0
C3 C4 H4 120.0
C4 C5 N1 120.6(8)
C4 C5 C6 120.9(8)
N1 C5 C6 118.4(8)
C11 C6 C7 116.1(8)
C11 C6 C5 127.6(8)
C7 C6 C5 116.1(9)
C8 C7 C6 121.4(10)
C8 C7 H7 119.3
C6 C7 H7 119.3
C9 C8 C7 120.5(9)
C9 C8 H8 119.7
C7 C8 H8 119.7
C8 C9 C10 119.8(9)
C8 C9 H9 120.1
C10 C9 H9 120.1
C11 C10 C9 119.6(10)
C11 C10 H10 120.2
C9 C10 H10 120.2
C10 C11 C6 122.4(9)
C10 C11 S1 115.6(8)
C6 C11 S1 121.9(6)
S1 C12 H12A 109.5
S1 C12 H12B 109.5
H12A C12 H12B 109.5
S1 C12 H12C 109.5
H12A C12 H12C 109.5
H12B C12 H12C 109.5
O1 C13 N2 120.5(7)
O1 C13 Fe1 130.1(6)
N2 C13 Fe1 109.3(5)
O2 C14 Fe1 179.7(9)
O3 C15 Fe1 176.9(7)
C1 N1 C5 117.7(7)
C1 N1 Fe1 110.7(5)
C5 N1 Fe1 131.4(6)
C1 N2 C13 120.4(6)
C1 N2 H2A 119.8
C13 N2 H2A 119.8
C11 S1 C12 99.4(4)
C11 S1 Fe1 102.8(3)
C12 S1 Fe1 113.3(3)
C15 Fe1 C14 92.6(4)
C15 Fe1 C13 90.4(4)
C14 Fe1 C13 92.2(3)
C15 Fe1 N1 172.5(3)
C14 Fe1 N1 91.1(3)
C13 Fe1 N1 83.0(3)
C15 Fe1 S1 94.6(3)
C14 Fe1 S1 94.8(3)
C13 Fe1 S1 171.2(2)
N1 Fe1 S1 91.6(2)
C15 Fe1 Br1 85.2(3)
C14 Fe1 Br1 173.8(3)
C13 Fe1 Br1 82.1(2)
N1 Fe1 Br1 90.46(19)
S1 Fe1 Br1 91.15(7)

loop_
_geom_bond_atom_site_label_1
_geom_bond_atom_site_label_2
_geom_bond_distance
C1 N1 1.352(10)
C1 N2 1.363(10)
C1 C2 1.402(12)
C2 C3 1.367(14)
C2 H2 0.9500
C3 C4 1.377(14)
C3 H3 0.9500
C4 C5 1.363(13)
C4 H4 0.9500
C5 N1 1.379(10)
C5 C6 1.491(11)
C6 C11 1.396(14)
C6 C7 1.422(12)
C7 C8 1.381(14)
C7 H7 0.9500
C8 C9 1.376(17)
C8 H8 0.9500
C9 C10 1.388(14)
C9 H9 0.9500
C10 C11 1.386(12)
C10 H10 0.9500
C11 S1 1.794(9)
C12 S1 1.815(10)
C12 H12A 0.9800
C12 H12B 0.9800
C12 H12C 0.9800
C13 O1 1.222(10)
C13 N2 1.369(10)
C13 Fe1 1.939(7)
C14 O2 1.064(12)
C14 Fe1 1.808(10)
C15 O3 1.116(11)
C15 Fe1 1.800(10)
N1 Fe1 2.003(7)
N2 H2A 0.8800
S1 Fe1 2.329(2)
Br1 Fe1 2.4573(15)

loop_
_geom_hbond_atom_site_label_D
_geom_hbond_atom_site_label_H
_geom_hbond_atom_site_label_A
_geom_hbond_distance_DH
_geom_hbond_distance_HA
_geom_hbond_distance_DA
_geom_hbond_angle_DHA
_geom_hbond_site_symmetry_A
C4 H4 Br1 0.95 2.91 3.704(9) 141.9 4_566
C10 H10 Br1 0.95 3.00 3.789(11) 141.3 4_666
C2 H2 O3 0.95 2.56 3.312(11) 136.8 1_455
C2 H2 O3 0.95 2.56 3.312(11) 136.8 1_455
C4 H4 Br1 0.95 2.91 3.704(9) 141.9 4_566
C10 H10 Br1 0.95 3.00 3.789(11) 141.3 4_666

loop_
_geom_torsion_atom_site_label_1
_geom_torsion_atom_site_label_2
_geom_torsion_atom_site_label_3
_geom_torsion_atom_site_label_4
_geom_torsion
N1 C1 C2 C3 -1.4(13)
N2 C1 C2 C3 178.0(8)
C1 C2 C3 C4 -3.8(14)
C2 C3 C4 C5 0.7(15)
C3 C4 C5 N1 7.6(14)
C3 C4 C5 C6 -167.5(9)
C4 C5 C6 C11 -147.3(10)
N1 C5 C6 C11 37.5(13)
C4 C5 C6 C7 36.9(13)
N1 C5 C6 C7 -138.3(9)
C11 C6 C7 C8 2.3(14)
C5 C6 C7 C8 178.5(9)
C6 C7 C8 C9 -2.8(17)
C7 C8 C9 C10 2.0(17)
C8 C9 C10 C11 -0.7(16)
C9 C10 C11 C6 0.3(15)
C9 C10 C11 S1 179.1(8)
C7 C6 C11 C10 -1.0(14)
C5 C6 C11 C10 -176.8(9)
C7 C6 C11 S1 -179.8(7)
C5 C6 C11 S1 4.4(13)
N2 C1 N1 C5 -170.1(7)
C2 C1 N1 C5 9.3(12)
N2 C1 N1 Fe1 15.1(9)
C2 C1 N1 Fe1 -165.4(7)
C4 C5 N1 C1 -12.4(12)
C6 C5 N1 C1 162.8(8)
C4 C5 N1 Fe1 161.1(7)
C6 C5 N1 Fe1 -23.8(11)
N1 C1 N2 C13 -6.4(11)
C2 C1 N2 C13 174.1(8)
O1 C13 N2 C1 177.2(7)
Fe1 C13 N2 C1 -6.1(9)
